data_1543889
loop_
_publ_author_name
'Loganathan, C.'
'Ananad, S. Athavan Alias'
'Alphonsa, A. Therasa'
'Kabilan, S.'
'Selvanayagam, S.'

_publ_section_title
;
 4-Chloro-<i>N</i>-(isoquinolin-3-yl)butanamide
;
_journal_coeditor_code BT4019
_journal_issue 8
_journal_name_full IUCrData
_journal_page_first x161290
_journal_paper_doi 10.1107/S2414314616012906
_journal_volume 1
_journal_year 2016
_chemical_formula_iupac 'C13 H13 Cl N2 O'
_chemical_formula_moiety 'C13 H13 Cl N2 O'
_chemical_formula_sum 'C13 H13 Cl N2 O'
_chemical_formula_weight 248.70
_chemical_name_systematic
;
4-Chloro-<i>N</i>-(isoquinolin-3-yl)butanamide
;
_space_group_crystal_system triclinic
_space_group_IT_number 2
_space_group_name_Hall '-P 1'
_space_group_name_H-M_alt 'P -1'
_symmetry_space_group_name_Hall '-P 1'
_symmetry_space_group_name_H-M 'P -1'
_atom_sites_solution_hydrogens geom
_audit_creation_method SHELXL-2014/7
_cell_angle_alpha 78.591(9)
_cell_angle_beta 80.188(7)
_cell_angle_gamma 74.418(10)
_cell_formula_units_Z 2
_cell_length_a 5.263(3)
_cell_length_b 9.782(5)
_cell_length_c 12.795(6)
_cell_measurement_reflns_used 2288
_cell_measurement_temperature 293(2)
_cell_measurement_theta_max 26.8
_cell_measurement_theta_min 3.2
_cell_volume 617.2(6)
_computing_cell_refinement
;
<i>CrystalClear SM-Expert</i> (Rigaku, 2011)
;
_computing_data_collection
;
<i>CrystalClear SM-Expert</i> (Rigaku, 2011)
;
_computing_data_reduction
;
<i>CrystalClear SM-Expert</i> (Rigaku, 2011)
;
_computing_molecular_graphics
;
ORTEP-3 for Windows (Farrugia, 2012) and PLATON (Spek, 2009)
;
_computing_publication_material
;
SHELXL2014 (Sheldrick, 2015) and PLATON (Spek, 2009)
;
_computing_structure_refinement
;
SHELXL2014 (Sheldrick, 2015)
;
_computing_structure_solution
;
SHELXS97 (Sheldrick, 2008)
;
_diffrn_ambient_temperature 293(2)
_diffrn_measured_fraction_theta_full 0.989
_diffrn_measured_fraction_theta_max 0.960
_diffrn_measurement_device_type 'Rigaku Saturn724+ area-dectector'
_diffrn_measurement_method '\w scans'
_diffrn_radiation_source 'fine-focus sealed tube'
_diffrn_radiation_type MoK\a
_diffrn_radiation_wavelength 0.71073
_diffrn_reflns_av_R_equivalents 0.1240
_diffrn_reflns_limit_h_max 6
_diffrn_reflns_limit_h_min -6
_diffrn_reflns_limit_k_max 8
_diffrn_reflns_limit_k_min -12
_diffrn_reflns_limit_l_max 11
_diffrn_reflns_limit_l_min -16
_diffrn_reflns_number 3534
_diffrn_reflns_theta_full 25.242
_diffrn_reflns_theta_max 27.646
_diffrn_reflns_theta_min 3.274
_exptl_absorpt_coefficient_mu 0.294
_exptl_absorpt_correction_type none
_exptl_crystal_colour Colourless
_exptl_crystal_density_diffrn 1.338
_exptl_crystal_description Prism
_exptl_crystal_F_000 260
_exptl_crystal_size_max 0.40
_exptl_crystal_size_mid 0.20
_exptl_crystal_size_min 0.20
_refine_diff_density_max 0.201
_refine_diff_density_min -0.513
_refine_ls_extinction_method none
_refine_ls_goodness_of_fit_ref 1.011
_refine_ls_hydrogen_treatment constr
_refine_ls_matrix_type full
_refine_ls_number_parameters 154
_refine_ls_number_reflns 2746
_refine_ls_number_restraints 0
_refine_ls_restrained_S_all 1.011
_refine_ls_R_factor_all 0.1134
_refine_ls_R_factor_gt 0.0688
_refine_ls_shift/su_max 0.000
_refine_ls_shift/su_mean 0.000
_refine_ls_structure_factor_coef Fsqd
_refine_ls_weighting_details 'w=1/[\s^2^(Fo^2^)+(0.1016P)^2^] where P=(Fo^2^+2Fc^2^)/3'
_refine_ls_weighting_scheme calc
_refine_ls_wR_factor_gt 0.1786
_refine_ls_wR_factor_ref 0.2273
_reflns_number_gt 1546
_reflns_number_total 2746
_reflns_threshold_expression 'I > 2\s(I)'
_cod_data_source_file bt4019sup1.cif
_cod_data_source_block I
_cod_original_cell_volume 617.2(5)
_cod_database_code 1543889
_shelx_space_group_comment
;
The symmetry employed for this shelxl refinement is uniquely defined
by the following loop, which should always be used as a source of
symmetry information in preference to the above space-group names.
They are only intended as comments.
;

loop_
_space_group_symop_operation_xyz
'x, y, z'
'-x, -y, -z'

loop_
_atom_site_type_symbol
_atom_site_label
_atom_site_fract_x
_atom_site_fract_y
_atom_site_fract_z
_atom_site_U_iso_or_equiv
_atom_site_adp_type
_atom_site_calc_flag
_atom_site_occupancy
Cl Cl1 -0.2114(2) 0.32757(11) -0.44065(7) 0.0864(4) Uani d 1
O O1 0.2508(5) 0.3932(2) -0.12457(19) 0.0706(7) Uani d 1
N N1 0.2207(5) 0.0212(3) 0.10506(19) 0.0479(6) Uani d 1
N N2 0.1134(5) 0.1921(3) -0.04217(18) 0.0504(6) Uani d 1
H H2 0.0160 0.1372 -0.0488 0.060 Uiso calc 1
C C1 0.3335(6) -0.0247(3) 0.1944(3) 0.0544(8) Uani d 1
H H1 0.3133 -0.1125 0.2340 0.065 Uiso calc 1
C C2 0.4829(6) 0.0498(3) 0.2343(2) 0.0490(7) Uani d 1
C C3 0.5944(7) -0.0020(4) 0.3322(3) 0.0592(8) Uani d 1
H H3 0.5702 -0.0884 0.3731 0.071 Uiso calc 1
C C4 0.7372(7) 0.0742(4) 0.3668(3) 0.0668(9) Uani d 1
H H4 0.8106 0.0394 0.4309 0.080 Uiso calc 1
C C5 0.7737(7) 0.2064(4) 0.3051(3) 0.0617(9) Uani d 1
H H5 0.8722 0.2573 0.3291 0.074 Uiso calc 1
C C6 0.6667(6) 0.2599(3) 0.2112(3) 0.0554(8) Uani d 1
H H6 0.6923 0.3468 0.1717 0.066 Uiso calc 1
C C7 0.5160(6) 0.1831(3) 0.1737(2) 0.0477(7) Uani d 1
C C8 0.3925(6) 0.2331(3) 0.0787(2) 0.0497(7) Uani d 1
H H8 0.4076 0.3205 0.0369 0.060 Uiso calc 1
C C9 0.2501(5) 0.1512(3) 0.0488(2) 0.0446(7) Uani d 1
C C10 0.1164(6) 0.3077(3) -0.1209(2) 0.0485(7) Uani d 1
C C11 -0.0623(6) 0.3197(3) -0.2049(2) 0.0557(8) Uani d 1
H H11A -0.2423 0.3243 -0.1698 0.067 Uiso calc 1
H H11B -0.0044 0.2336 -0.2381 0.067 Uiso calc 1
C C12 -0.0639(6) 0.4503(3) -0.2919(3) 0.0585(8) Uani d 1
H H12A -0.0974 0.5352 -0.2583 0.070 Uiso calc 1
H H12B 0.1103 0.4391 -0.3338 0.070 Uiso calc 1
C C13 -0.2694(7) 0.4728(4) -0.3661(3) 0.0643(9) Uani d 1
H H13A -0.2698 0.5615 -0.4161 0.077 Uiso calc 1
H H13B -0.4435 0.4831 -0.3243 0.077 Uiso calc 1

loop_
_atom_site_aniso_label
_atom_site_aniso_U_11
_atom_site_aniso_U_22
_atom_site_aniso_U_33
_atom_site_aniso_U_12
_atom_site_aniso_U_13
_atom_site_aniso_U_23
Cl1 0.1257(10) 0.0752(7) 0.0648(6) -0.0301(6) -0.0284(6) -0.0042(5)
O1 0.0827(17) 0.0644(15) 0.0754(15) -0.0452(13) -0.0274(13) 0.0170(12)
N1 0.0511(14) 0.0387(13) 0.0539(14) -0.0145(11) -0.0064(11) -0.0026(10)
N2 0.0528(15) 0.0450(14) 0.0557(14) -0.0218(11) -0.0103(11) 0.0032(11)
C1 0.0579(19) 0.0437(17) 0.0635(19) -0.0212(14) -0.0089(15) 0.0002(13)
C2 0.0531(18) 0.0396(16) 0.0554(17) -0.0136(13) -0.0060(13) -0.0079(12)
C3 0.066(2) 0.0543(19) 0.0581(19) -0.0200(16) -0.0130(15) 0.0008(14)
C4 0.077(2) 0.067(2) 0.063(2) -0.0202(18) -0.0255(17) -0.0069(17)
C5 0.068(2) 0.057(2) 0.068(2) -0.0229(17) -0.0087(16) -0.0199(16)
C6 0.062(2) 0.0465(17) 0.0624(19) -0.0196(15) -0.0059(15) -0.0126(14)
C7 0.0435(16) 0.0436(16) 0.0571(17) -0.0128(13) -0.0006(13) -0.0120(13)
C8 0.0557(18) 0.0409(16) 0.0548(17) -0.0193(14) -0.0040(13) -0.0053(12)
C9 0.0443(16) 0.0397(15) 0.0485(15) -0.0135(12) 0.0003(12) -0.0047(11)
C10 0.0511(17) 0.0450(16) 0.0516(16) -0.0205(13) -0.0084(12) 0.0007(12)
C11 0.0577(19) 0.0545(18) 0.0604(18) -0.0265(15) -0.0130(14) 0.0011(14)
C12 0.058(2) 0.0500(18) 0.068(2) -0.0219(15) -0.0162(15) 0.0065(14)
C13 0.069(2) 0.0540(19) 0.070(2) -0.0187(17) -0.0199(17) 0.0055(15)

loop_
_atom_type_symbol
_atom_type_description
_atom_type_scat_dispersion_real
_atom_type_scat_dispersion_imag
_atom_type_scat_source
C C 0.0033 0.0016 'International Tables Vol C Tables 4.2.6.8 and 6.1.1.4'
H H 0.0000 0.0000 'International Tables Vol C Tables 4.2.6.8 and 6.1.1.4'
Cl Cl 0.1484 0.1585 'International Tables Vol C Tables 4.2.6.8 and 6.1.1.4'
N N 0.0061 0.0033 'International Tables Vol C Tables 4.2.6.8 and 6.1.1.4'
O O 0.0106 0.0060 'International Tables Vol C Tables 4.2.6.8 and 6.1.1.4'

loop_
_geom_angle_atom_site_label_1
_geom_angle_atom_site_label_2
_geom_angle_atom_site_label_3
_geom_angle
C1 N1 C9 116.6(2)
C10 N2 C9 128.0(2)
C10 N2 H2 116.0
C9 N2 H2 116.0
N1 C1 C2 124.9(3)
N1 C1 H1 117.5
C2 C1 H1 117.5
C1 C2 C7 117.7(3)
C1 C2 C3 122.9(3)
C7 C2 C3 119.5(3)
C4 C3 C2 120.4(3)
C4 C3 H3 119.8
C2 C3 H3 119.8
C3 C4 C5 120.1(3)
C3 C4 H4 120.0
C5 C4 H4 120.0
C6 C5 C4 121.0(3)
C6 C5 H5 119.5
C4 C5 H5 119.5
C5 C6 C7 120.1(3)
C5 C6 H6 120.0
C7 C6 H6 120.0
C8 C7 C2 117.4(3)
C8 C7 C6 123.6(3)
C2 C7 C6 119.0(3)
C9 C8 C7 119.4(3)
C9 C8 H8 120.3
C7 C8 H8 120.3
N1 C9 C8 124.0(3)
N1 C9 N2 111.8(2)
C8 C9 N2 124.2(3)
O1 C10 N2 123.8(3)
O1 C10 C11 123.0(2)
N2 C10 C11 113.2(2)
C10 C11 C12 113.4(2)
C10 C11 H11A 108.9
C12 C11 H11A 108.9
C10 C11 H11B 108.9
C12 C11 H11B 108.9
H11A C11 H11B 107.7
C13 C12 C11 113.1(3)
C13 C12 H12A 109.0
C11 C12 H12A 109.0
C13 C12 H12B 109.0
C11 C12 H12B 109.0
H12A C12 H12B 107.8
C12 C13 Cl1 112.8(2)
C12 C13 H13A 109.0
Cl1 C13 H13A 109.0
C12 C13 H13B 109.0
Cl1 C13 H13B 109.0
H13A C13 H13B 107.8

loop_
_geom_bond_atom_site_label_1
_geom_bond_atom_site_label_2
_geom_bond_distance
Cl1 C13 1.796(4)
O1 C10 1.222(3)
N1 C1 1.321(4)
N1 C9 1.366(3)
N2 C10 1.359(3)
N2 C9 1.407(4)
N2 H2 0.8600
C1 C2 1.415(4)
C1 H1 0.9300
C2 C7 1.417(4)
C2 C3 1.418(4)
C3 C4 1.364(4)
C3 H3 0.9300
C4 C5 1.418(5)
C4 H4 0.9300
C5 C6 1.363(5)
C5 H5 0.9300
C6 C7 1.420(4)
C6 H6 0.9300
C7 C8 1.415(4)
C8 C9 1.375(4)
C8 H8 0.9300
C10 C11 1.513(4)
C11 C12 1.520(4)
C11 H11A 0.9700
C11 H11B 0.9700
C12 C13 1.503(4)
C12 H12A 0.9700
C12 H12B 0.9700
C13 H13A 0.9700
C13 H13B 0.9700

loop_
_geom_hbond_atom_site_label_D
_geom_hbond_atom_site_label_H
_geom_hbond_atom_site_label_A
_geom_hbond_site_symmetry_A
_geom_hbond_distance_DH
_geom_hbond_distance_HA
_geom_hbond_distance_DA
_geom_hbond_angle_DHA
C8 H8 O1 . 0.93 2.27 2.863(4) 121
N2 H2 N1 2 0.86 2.50 3.348(4) 169
C6 H6 O1 2_665 0.93 2.58 3.475(4) 161
C11 H11A O1 1_455 0.97 2.56 3.503(4) 163

loop_
_geom_torsion_atom_site_label_1
_geom_torsion_atom_site_label_2
_geom_torsion_atom_site_label_3
_geom_torsion_atom_site_label_4
_geom_torsion
C9 N1 C1 C2 -0.8(5)
N1 C1 C2 C7 -0.5(5)
N1 C1 C2 C3 178.3(3)
C1 C2 C3 C4 179.9(3)
C7 C2 C3 C4 -1.3(5)
C2 C3 C4 C5 0.3(5)
C3 C4 C5 C6 0.4(6)
C4 C5 C6 C7 -0.1(5)
C1 C2 C7 C8 1.2(4)
C3 C2 C7 C8 -177.6(3)
C1 C2 C7 C6 -179.5(3)
C3 C2 C7 C6 1.6(4)
C5 C6 C7 C8 178.2(3)
C5 C6 C7 C2 -1.0(5)
C2 C7 C8 C9 -0.7(4)
C6 C7 C8 C9 -179.9(3)
C1 N1 C9 C8 1.4(4)
C1 N1 C9 N2 -177.6(2)
C7 C8 C9 N1 -0.7(4)
C7 C8 C9 N2 178.2(2)
C10 N2 C9 N1 -174.0(3)
C10 N2 C9 C8 7.0(5)
C9 N2 C10 O1 2.2(5)
C9 N2 C10 C11 -178.3(3)
O1 C10 C11 C12 -1.7(5)
N2 C10 C11 C12 178.9(3)
C10 C11 C12 C13 -172.0(3)
C11 C12 C13 Cl1 -63.1(4)

_cod_database_fobs_code 1543889
